data_4129926
loop_
_publ_author_name
'Chorazy, Szymon'
'Stanek, Jan J.'
'Noga\'s, Wojciech'
'Majcher, Anna M.'
'Rams, Micha\/l'
'Kozie\/l, Marcin'
'Juszy\'nska-Ga\/l\;azka, Ewa'
'Nakabayashi, Koji'
'Ohkoshi, Shin-ichi'
'Sieklucka, Barbara'
'Podgajny, Robert'

_publ_section_title
;
 Tuning of Charge Transfer Assisted Phase Transition and Slow Magnetic
 Relaxation Functionalities in {Fe(9-x)Co(x)[W(CN)8]6} (x = 0-9) Molecular
 Solid Solution.
;
_journal_issue 5
_journal_name_full 'Journal of the American Chemical Society'
_journal_page_first 1635
_journal_page_last 1646
_journal_paper_doi 10.1021/jacs.5b11924
_journal_volume 138
_journal_year 2016
_chemical_formula_moiety 'C84 H60 Co3 Fe6 N48 O36 W6'
_chemical_formula_sum 'C84 H60 Co3 Fe6 N48 O36 W6'
_chemical_formula_weight 3932.79
_space_group_IT_number 15
_space_group_name_Hall '-C 2yc'
_space_group_name_H-M_alt 'C 1 2/c 1'
_symmetry_cell_setting monoclinic
_symmetry_Int_Tables_number 15
_symmetry_space_group_name_Hall '-C 2yc'
_symmetry_space_group_name_H-M 'C 1 2/c 1'
_atom_sites_solution_hydrogens geom
_audit_conform_dict_location ftp://ftp.iucr.org/pub/cif_core.dic
_audit_conform_dict_name cif_core.dic
_audit_conform_dict_version 2.4.3
_audit_creation_date 2015-05-13T23:02:30-00:00
_audit_creation_method 'WinGX routine CIF_UPDATE'
_cell_angle_alpha 90
_cell_angle_beta 114.1560(10)
_cell_angle_gamma 90
_cell_formula_units_Z 4
_cell_length_a 28.9856(5)
_cell_length_b 19.2823(3)
_cell_length_c 32.5854(6)
_cell_measurement_reflns_used 80144
_cell_measurement_temperature 250(2)
_cell_measurement_theta_max 27.471
_cell_measurement_theta_min 3.177
_cell_measurement_wavelength 0.71075
_cell_volume 16617.5(5)
_computing_molecular_graphics 'Ortep for Windows (Farrugia, 2012)'
_computing_publication_material 'WinGX publication routines (Farrugia, 2012)'
_computing_structure_refinement 'SHELXL-2014/7 (Sheldrick, 2014)'
_diffrn_ambient_temperature 250(2)
_diffrn_measured_fraction_theta_full 0.998
_diffrn_measured_fraction_theta_max 0.997
_diffrn_measurement_device_type 'Rigaku R-AXIS RAPID'
_diffrn_measurement_method \w
_diffrn_radiation_probe x-ray
_diffrn_radiation_type MoK\a
_diffrn_radiation_wavelength 0.71075
_diffrn_reflns_av_R_equivalents 0.0495
_diffrn_reflns_av_unetI/netI 0.0391
_diffrn_reflns_Laue_measured_fraction_full 0.998
_diffrn_reflns_Laue_measured_fraction_max 0.997
_diffrn_reflns_limit_h_max 36
_diffrn_reflns_limit_h_min -37
_diffrn_reflns_limit_k_max 25
_diffrn_reflns_limit_k_min -25
_diffrn_reflns_limit_l_max 42
_diffrn_reflns_limit_l_min -42
_diffrn_reflns_number 80144
_diffrn_reflns_point_group_measured_fraction_full 0.998
_diffrn_reflns_point_group_measured_fraction_max 0.997
_diffrn_reflns_theta_full 25.242
_diffrn_reflns_theta_max 27.471
_diffrn_reflns_theta_min 3.177
_diffrn_standards_number 0
_exptl_absorpt_coefficient_mu 4.999
_exptl_absorpt_correction_T_max 1.0000
_exptl_absorpt_correction_T_min 0.6836
_exptl_absorpt_correction_type multi-scan
_exptl_absorpt_process_details 'ABSCOR (Rigaku, 1995)'
_exptl_crystal_colour brown
_exptl_crystal_density_diffrn 1.572
_exptl_crystal_density_method 'not measured'
_exptl_crystal_description block
_exptl_crystal_F_000 7476
_exptl_crystal_size_max 0.2
_exptl_crystal_size_mid 0.11
_exptl_crystal_size_min 0.1
_refine_diff_density_max 1.121
_refine_diff_density_min -1.384
_refine_diff_density_rms 0.137
_refine_ls_extinction_method none
_refine_ls_goodness_of_fit_ref 1.046
_refine_ls_hydrogen_treatment constr
_refine_ls_matrix_type full
_refine_ls_number_constraints 0
_refine_ls_number_parameters 771
_refine_ls_number_reflns 18983
_refine_ls_number_restraints 115
_refine_ls_restrained_S_all 1.056
_refine_ls_R_factor_all 0.052
_refine_ls_R_factor_gt 0.0395
_refine_ls_shift/su_max 0.003
_refine_ls_shift/su_mean 0
_refine_ls_structure_factor_coef Fsqd
_refine_ls_weighting_details 'w=1/[\s^2^(Fo^2^)+(0.0358P)^2^+122.0138P] where P=(Fo^2^+2Fc^2^)/3'
_refine_ls_weighting_scheme calc
_refine_ls_wR_factor_gt 0.089
_refine_ls_wR_factor_ref 0.0949
_reflns_Friedel_coverage 0
_reflns_number_gt 15603
_reflns_number_total 18983
_reflns_threshold_expression 'I > 2\s(I)'
_cod_data_source_file ja5b11924_si_002.cif
_cod_data_source_block Co3Fe6W6_HT
_cod_original_sg_symbol_H-M 'C 2/c'
_cod_database_code 4129926
_shelx_estimated_absorpt_t_min 0.435
_shelx_estimated_absorpt_t_max 0.635

loop_
_symmetry_equiv_pos_as_xyz
'x, y, z'
'-x, y, -z+1/2'
'x+1/2, y+1/2, z'
'-x+1/2, y+1/2, -z+1/2'
'-x, -y, -z'
'x, -y, z-1/2'
'-x+1/2, -y+1/2, -z'
'x+1/2, -y+1/2, z-1/2'

loop_
_atom_site_label
_atom_site_type_symbol
_atom_site_fract_x
_atom_site_fract_y
_atom_site_fract_z
_atom_site_U_iso_or_equiv
_atom_site_adp_type
_atom_site_occupancy
_atom_site_site_symmetry_order
_atom_site_calc_flag
_atom_site_refinement_flags_posn
_atom_site_refinement_flags_adp
_atom_site_refinement_flags_occupancy
_atom_site_disorder_assembly
_atom_site_disorder_group
W1 W 0.41822(2) 0.83542(2) 0.11900(2) 0.03070(6) Uani 1 1 d . . . . .
W2 W 0.67685(2) 0.65895(2) 0.23461(2) 0.02704(6) Uani 1 1 d . . . . .
W3 W 0.43967(2) 0.44661(2) 0.12466(2) 0.02852(6) Uani 1 1 d . . . . .
Co1 Co 0.5 0.64671(5) 0.25 0.02037(18) Uani 1 2 d S T P . .
Co2 Co 0.60550(3) 0.91816(4) 0.23200(3) 0.03483(17) Uani 0.5 1 d . . P . .
Fe2 Fe 0.60550(3) 0.91816(4) 0.23200(3) 0.03483(17) Uani 0.5 1 d . . P . .
Fe5 Fe 0.28413(3) 0.62544(4) 0.09022(3) 0.03404(17) Uani 1 1 d . . . . .
Fe3 Fe 0.62888(3) 0.38974(4) 0.24665(2) 0.02982(16) Uani 1 1 d . . . . .
Fe4 Fe 0.52649(3) 0.65354(4) 0.06772(3) 0.03691(18) Uani 0.5 1 d . . P . .
Co4 Co 0.52649(3) 0.65354(4) 0.06772(3) 0.03691(18) Uani 0.5 1 d . . P . .
C11 C 0.45226(18) 0.7587(3) 0.17153(16) 0.0272(10) Uani 1 1 d . . . . .
N11 N 0.47132(16) 0.7204(2) 0.19934(15) 0.0317(10) Uani 1 1 d . . . . .
C12 C 0.4084(2) 0.8742(3) 0.1770(2) 0.0380(13) Uani 1 1 d . . . . .
N12 N 0.40468(19) 0.8931(3) 0.20897(18) 0.0453(12) Uani 1 1 d . . . . .
C13 C 0.4928(2) 0.8699(3) 0.16341(19) 0.0348(12) Uani 1 1 d . . . . .
N13 N 0.53171(18) 0.8884(3) 0.18747(17) 0.0408(11) Uani 1 1 d . . . . .
C14 C 0.4637(2) 0.7700(3) 0.09700(17) 0.0375(13) Uani 1 1 d . . . . .
N14 N 0.4871(2) 0.7312(3) 0.08583(16) 0.0430(12) Uani 1 1 d . . . . .
C15 C 0.3631(2) 0.7547(3) 0.10822(18) 0.0394(13) Uani 1 1 d . . . . .
N15 N 0.33344(18) 0.7117(3) 0.10141(17) 0.0486(13) Uani 1 1 d . . . . .
C16 C 0.3475(3) 0.8922(5) 0.0961(3) 0.073(2) Uani 1 1 d . U . . .
N16 N 0.3091(4) 0.9197(6) 0.0833(3) 0.143(4) Uani 1 1 d . U . . .
C17 C 0.3806(2) 0.8263(3) 0.0462(2) 0.0446(14) Uani 1 1 d . . . . .
N17 N 0.3598(2) 0.8199(4) 0.00858(19) 0.0640(17) Uani 1 1 d . . . . .
C18 C 0.4352(4) 0.9303(4) 0.0950(3) 0.086(3) Uani 1 1 d . U . . .
N18 N 0.4441(5) 0.9815(5) 0.0824(3) 0.161(5) Uani 1 1 d . U . . .
C21 C 0.60656(19) 0.6538(3) 0.24267(17) 0.0285(10) Uani 1 1 d . U . . .
N21 N 0.56945(16) 0.6494(2) 0.24618(15) 0.0306(9) Uani 1 1 d . U . . .
C22 C 0.6485(2) 0.7633(3) 0.23103(18) 0.0348(12) Uani 1 1 d . U . . .
N22 N 0.63407(18) 0.8181(3) 0.22985(18) 0.0433(12) Uani 1 1 d . . . . .
C23 C 0.6560(2) 0.5506(3) 0.23423(18) 0.0334(12) Uani 1 1 d . . . . .
N23 N 0.64582(18) 0.4941(3) 0.23666(17) 0.0385(11) Uani 1 1 d . . . . .
C24 C 0.6187(2) 0.6485(3) 0.16761(19) 0.0361(12) Uani 1 1 d . U . . .
N24 N 0.5861(2) 0.6473(3) 0.13217(17) 0.0434(12) Uani 1 1 d . . . . .
C25 C 0.69786(19) 0.6381(3) 0.30496(19) 0.0340(12) Uani 1 1 d . . . . .
N25 N 0.70682(18) 0.6291(3) 0.34187(16) 0.0423(12) Uani 1 1 d . . . . .
C26 C 0.7400(3) 0.5964(3) 0.2391(2) 0.0498(16) Uani 1 1 d . U . . .
N26 N 0.7735(2) 0.5631(4) 0.2416(3) 0.090(3) Uani 1 1 d . U . . .
C27 C 0.7022(3) 0.7044(4) 0.1874(2) 0.0577(18) Uani 1 1 d . U . . .
N27A N 0.7152(6) 0.7455(9) 0.1649(6) 0.074(4) Uani 0.5 1 d . U P . .
N27B N 0.7161(5) 0.7154(8) 0.1589(5) 0.057(4) Uiso 0.5 1 d . . P . .
C28 C 0.7421(2) 0.7236(3) 0.2729(2) 0.0411(13) Uani 1 1 d . . . . .
N28 N 0.7758(2) 0.7583(3) 0.29177(19) 0.0524(14) Uani 1 1 d . . . . .
C31 C 0.46480(19) 0.5276(3) 0.17501(16) 0.0288(11) Uani 1 1 d . . . . .
N31 N 0.47675(17) 0.5698(2) 0.20110(15) 0.0324(10) Uani 1 1 d . . . . .
C32 C 0.5133(2) 0.4164(3) 0.17418(18) 0.0322(11) Uani 1 1 d . . . . .
N32 N 0.55291(18) 0.4013(3) 0.19932(16) 0.0390(11) Uani 1 1 d . . . . .
C33 C 0.4092(2) 0.4216(3) 0.17359(18) 0.0333(12) Uani 1 1 d . . . . .
N33 N 0.39341(19) 0.4098(2) 0.19945(16) 0.0398(11) Uani 1 1 d . . . . .
C34 C 0.4682(2) 0.5295(3) 0.09652(18) 0.0365(12) Uani 1 1 d . U . . .
N34 N 0.48585(19) 0.5727(3) 0.08321(16) 0.0421(12) Uani 1 1 d . . . . .
C35 C 0.3774(2) 0.5188(3) 0.10990(19) 0.0378(13) Uani 1 1 d . U . . .
N35 N 0.34490(19) 0.5560(3) 0.10279(17) 0.0493(13) Uani 1 1 d . . . . .
C36 C 0.4281(4) 0.3374(4) 0.1247(3) 0.070(2) Uani 1 1 d . . . . .
N36A N 0.4288(5) 0.2766(6) 0.1307(4) 0.082(3) Uani 0.7 1 d . U P . .
N36B N 0.4013(11) 0.2854(17) 0.1109(10) 0.084(9) Uiso 0.3 1 d . . P . .
C37A C 0.3833(3) 0.4286(5) 0.0585(3) 0.093(3) Uani 1 1 d . U . . .
N37A N 0.3537(5) 0.4194(6) 0.0229(4) 0.182(6) Uani 1 1 d . U . . .
C38 C 0.4785(3) 0.3990(4) 0.0874(2) 0.0473(15) Uani 1 1 d . . . . .
N38 N 0.4988(3) 0.3739(4) 0.0675(2) 0.0711(19) Uani 1 1 d . . . . .
O41 O 0.47231(17) 0.6554(3) 0.00040(14) 0.0553(12) Uani 1 1 d . . . A 1
C42A C 0.4259(6) 0.6893(8) -0.0191(5) 0.054(4) Uiso 0.5 1 d . . P A 1
H42A H 0.4095 0.6887 0.0015 0.082 Uiso 0.5 1 calc R U P A 1
H42B H 0.4047 0.6658 -0.0468 0.082 Uiso 0.5 1 calc R U P A 1
H42C H 0.4313 0.7369 -0.0258 0.082 Uiso 0.5 1 calc R U P A 1
O43 O 0.5642(2) 0.7325(3) 0.04777(19) 0.0736(16) Uani 1 1 d D . . B 1
C44A C 0.6153(5) 0.7397(12) 0.0546(8) 0.262(11) Uiso 1 1 d D . . B 1
H44A H 0.6195 0.7825 0.0408 0.393 Uiso 0.5 1 calc R U P B 1
H44B H 0.6365 0.7408 0.0866 0.393 Uiso 0.5 1 calc R U P B 1
H44C H 0.625 0.7008 0.041 0.393 Uiso 0.5 1 calc R U P B 1
H44D H 0.6345 0.7002 0.0714 0.393 Uiso 0.5 1 calc R U P B 1
H44E H 0.6175 0.7419 0.0257 0.393 Uiso 0.5 1 calc R U P B 1
H44F H 0.629 0.782 0.0713 0.393 Uiso 0.5 1 calc R U P B 1
O45 O 0.56678(19) 0.5816(3) 0.04447(17) 0.0609(13) Uani 1 1 d . . . C 1
C46A C 0.5589(7) 0.5132(9) 0.0337(6) 0.073(5) Uiso 0.5 1 d . . P C 1
H46A H 0.5859 0.4957 0.0263 0.11 Uiso 0.5 1 calc R U P C 1
H46B H 0.5268 0.5075 0.008 0.11 Uiso 0.5 1 calc R U P C 1
H46C H 0.5583 0.4876 0.0591 0.11 Uiso 0.5 1 calc R U P C 1
O51 O 0.26825(18) 0.6219(3) 0.01979(15) 0.0607(13) Uani 1 1 d . . . D 1
C52A C 0.2703(10) 0.6790(13) -0.0042(9) 0.124(8) Uiso 0.5 1 d . . P D 1
H52A H 0.2592 0.7194 0.0071 0.186 Uiso 0.6 1 calc R U P D 1
H52B H 0.2483 0.6722 -0.0357 0.186 Uiso 0.6 1 calc R U P D 1
H52C H 0.3047 0.686 -0.001 0.186 Uiso 0.6 1 calc R U P D 1
O53 O 0.22107(16) 0.6922(3) 0.07264(14) 0.0541(12) Uani 1 1 d . . . E 1
C54 C 0.2155(3) 0.7488(4) 0.0977(3) 0.070(2) Uiso 1 1 d . . . E 1
H54A H 0.1827 0.7702 0.0816 0.105 Uiso 0.5 1 calc R U P E 1
H54B H 0.218 0.7325 0.1268 0.105 Uiso 0.5 1 calc R U P E 1
H54C H 0.2419 0.7826 0.1021 0.105 Uiso 0.5 1 calc R U P E 1
H54D H 0.2457 0.7533 0.1254 0.105 Uiso 0.5 1 calc R U P E 1
H54E H 0.2104 0.791 0.0802 0.105 Uiso 0.5 1 calc R U P E 1
H54F H 0.1865 0.7409 0.1048 0.105 Uiso 0.5 1 calc R U P E 1
O55 O 0.2345(2) 0.5399(3) 0.07571(19) 0.0683(14) Uani 1 1 d D . . F 1
C56A C 0.2444(8) 0.4849(10) 0.1083(7) 0.137(7) Uiso 0.7 1 d . . P F 1
H56A H 0.2539 0.4432 0.0971 0.206 Uiso 0.7 1 calc R U P F 1
H56B H 0.2142 0.4759 0.1133 0.206 Uiso 0.7 1 calc R U P F 1
H56C H 0.2717 0.4986 0.1364 0.206 Uiso 0.7 1 calc R U P F 1
O61 O 0.6194(2) 0.9495(3) 0.17482(18) 0.0669(14) Uani 1 1 d . . . G 1
C62 C 0.6084(4) 0.9066(6) 0.1364(4) 0.104(3) Uiso 1 1 d . . . G 1
H62A H 0.6208 0.8601 0.1461 0.156 Uiso 1 1 calc R U . G 1
H62B H 0.6248 0.9253 0.1182 0.156 Uiso 1 1 calc R U . G 1
H62C H 0.5721 0.9052 0.1189 0.156 Uiso 1 1 calc R U . G 1
O63 O 0.67797(16) 0.9539(3) 0.27339(17) 0.0616(13) Uani 1 1 d . . . H 1
C64 C 0.7141(3) 0.9194(5) 0.3113(3) 0.082(3) Uiso 1 1 d . . . H 1
H64A H 0.7127 0.9378 0.3385 0.122 Uiso 1 1 calc R U . H 1
H64B H 0.7476 0.9265 0.3123 0.122 Uiso 1 1 calc R U . H 1
H64C H 0.7066 0.8701 0.3091 0.122 Uiso 1 1 calc R U . H 1
O65 O 0.5825(2) 1.0219(2) 0.23478(19) 0.0693(15) Uani 1 1 d . . . I 1
C66 C 0.5357(5) 1.0511(7) 0.2059(4) 0.126(4) Uiso 1 1 d . . . I 1
H66A H 0.5281 1.0379 0.1751 0.189 Uiso 1 1 calc R U . I 1
H66B H 0.5376 1.1012 0.2085 0.189 Uiso 1 1 calc R U . I 1
H66C H 0.5092 1.0342 0.2142 0.189 Uiso 1 1 calc R U . I 1
O71 O 0.70494(16) 0.3768(3) 0.29362(16) 0.0553(12) Uani 1 1 d . . . J 1
C72 C 0.7493(3) 0.4011(5) 0.2890(3) 0.079(2) Uiso 1 1 d . . . J 1
H72A H 0.7791 0.3881 0.3154 0.119 Uiso 0.5 1 calc R U P J 1
H72B H 0.7509 0.3806 0.2624 0.119 Uiso 0.5 1 calc R U P J 1
H72C H 0.7478 0.4512 0.286 0.119 Uiso 0.5 1 calc R U P J 1
H72D H 0.7395 0.4252 0.2605 0.119 Uiso 0.5 1 calc R U P J 1
H72E H 0.7676 0.4327 0.3134 0.119 Uiso 0.5 1 calc R U P J 1
H72F H 0.7707 0.362 0.2899 0.119 Uiso 0.5 1 calc R U P J 1
O73 O 0.65237(17) 0.3597(2) 0.19496(14) 0.0500(11) Uani 1 1 d . . . K 1
C74 C 0.6349(4) 0.3868(5) 0.1513(3) 0.083(3) Uiso 1 1 d . . . K 1
H74A H 0.5988 0.3791 0.1359 0.124 Uiso 1 1 calc R U . K 1
H74B H 0.6521 0.364 0.135 0.124 Uiso 1 1 calc R U . K 1
H74C H 0.6418 0.4362 0.1529 0.124 Uiso 1 1 calc R U . K 1
O75 O 0.6185(2) 0.2825(2) 0.25386(19) 0.0656(14) Uani 1 1 d . . . L 1
C76A C 0.6460(10) 0.2269(13) 0.2666(9) 0.190(10) Uiso 0.7 1 d . . P L 1
H76A H 0.6245 0.1874 0.2644 0.285 Uiso 0.35 1 calc R U P L 1
H76B H 0.6638 0.2196 0.2473 0.285 Uiso 0.35 1 calc R U P L 1
H76C H 0.6703 0.2323 0.2975 0.285 Uiso 0.35 1 calc R U P L 1
H76D H 0.6812 0.2388 0.2751 0.285 Uiso 0.35 1 calc R U P L 1
H76E H 0.642 0.2066 0.2921 0.285 Uiso 0.35 1 calc R U P L 1
H76F H 0.6354 0.1938 0.242 0.285 Uiso 0.35 1 calc R U P L 1
C42B C 0.4172(6) 0.6609(9) -0.0134(5) 0.057(4) Uiso 0.5 1 d . . P M 2
C46B C 0.5831(9) 0.5154(12) 0.0610(8) 0.099(7) Uiso 0.5 1 d . . P N 2
C52B C 0.3097(7) 0.6232(10) 0.0034(6) 0.078(5) Uiso 0.5 1 d . . P O 2
C56B C 0.1860(16) 0.536(2) 0.0808(14) 0.116(13) Uiso 0.3 1 d . . P P 2
C76B C 0.6138(12) 0.2249(16) 0.2226(10) 0.077(8) Uiso 0.3 1 d . . P Q 2
C1 C 0.1477(8) 0.6174(13) 0.1415(9) 0.255(12) Uiso 0.9 1 d D . P . .
O1 O 0.1053(4) 0.5757(6) 0.1363(4) 0.150(4) Uiso 0.9 1 d D . P . .
C2B C 0.3421(9) 0.074(2) 0.1568(13) 0.135(15) Uiso 0.3 1 d D . P . .
C2A C 0.3851(12) 0.0756(16) 0.1459(7) 0.211(12) Uiso 0.7 1 d D . P . .
O2 O 0.3910(5) 0.0891(7) 0.1900(5) 0.201(5) Uiso 1 1 d D . . . .
C3 C 0.2845(9) 0.4354(14) -0.1034(9) 0.188(10) Uiso 0.7 1 d D . P . .
O3 O 0.3312(9) 0.4114(12) -0.0694(8) 0.247(9) Uiso 0.7 1 d D . P . .
C4A C 0.2856(9) 0.2947(13) 0.0973(7) 0.167(9) Uiso 0.7 1 d D . P . .
O4A O 0.2629(4) 0.3158(5) 0.1266(3) 0.095(3) Uiso 0.7 1 d D . P . .
C4B C 0.3105(18) 0.257(3) 0.1299(18) 0.20(3) Uiso 0.3 1 d D . P . .
O4B O 0.3541(12) 0.2235(16) 0.1634(10) 0.131(9) Uiso 0.3 1 d D . P . .
C5A C -0.0322(12) 0.6615(13) 0.0920(11) 0.223(13) Uiso 0.7 1 d D . P . .
O5 O -0.0081(6) 0.6075(9) 0.0775(6) 0.180(6) Uiso 0.7 1 d D . P . .
C6 C 0.2074(13) 0.4156(15) -0.0171(13) 0.239(16) Uiso 0.6 1 d D . P . .
O6A O 0.2392(11) 0.4735(16) 0.0001(10) 0.135(10) Uiso 0.3 1 d D . P . .
O6B O 0.1877(11) 0.4758(16) -0.0041(7) 0.167(13) Uiso 0.3 1 d D . P . .
O7 O 0.0162(8) 0.3470(10) 0.0030(7) 0.210(8) Uiso 0.7 1 d D . P . .
C7 C -0.0171(12) 0.3948(15) 0.0114(11) 0.242(14) Uiso 0.7 1 d D . P . .
O8 O 0.5 0.2498(12) 0.25 0.215(9) Uiso 0.8 2 d DS . P . .
C8 C 0.5475(6) 0.2263(11) 0.2817(6) 0.076(6) Uiso 0.4 1 d D . P . .

loop_
_atom_site_aniso_label
_atom_site_aniso_U_11
_atom_site_aniso_U_22
_atom_site_aniso_U_33
_atom_site_aniso_U_23
_atom_site_aniso_U_13
_atom_site_aniso_U_12
W1 0.03116(11) 0.03033(11) 0.02518(11) 0.00326(8) 0.00601(9) 0.00266(9)
W2 0.02122(10) 0.03120(11) 0.03112(11) 0.00177(8) 0.01318(8) 0.00185(8)
W3 0.02824(11) 0.03380(12) 0.02307(10) -0.00418(8) 0.01005(8) -0.00076(9)
Co1 0.0175(4) 0.0251(4) 0.0190(4) 0 0.0079(3) 0
Co2 0.0288(4) 0.0316(4) 0.0448(4) 0.0043(3) 0.0157(3) -0.0035(3)
Fe2 0.0288(4) 0.0316(4) 0.0448(4) 0.0043(3) 0.0157(3) -0.0035(3)
Fe5 0.0242(4) 0.0439(5) 0.0278(4) 0.0035(3) 0.0042(3) 0.0019(3)
Fe3 0.0303(4) 0.0295(4) 0.0314(4) 0.0010(3) 0.0143(3) 0.0060(3)
Fe4 0.0405(4) 0.0475(5) 0.0264(4) 0.0005(3) 0.0173(3) 0.0002(4)
Co4 0.0405(4) 0.0475(5) 0.0264(4) 0.0005(3) 0.0173(3) 0.0002(4)
C11 0.025(2) 0.030(3) 0.023(2) 0.001(2) 0.006(2) 0.000(2)
N11 0.029(2) 0.035(2) 0.031(2) 0.002(2) 0.012(2) 0.001(2)
C12 0.029(3) 0.043(3) 0.041(3) -0.001(3) 0.014(3) 0.005(2)
N12 0.037(3) 0.051(3) 0.048(3) -0.002(2) 0.018(2) 0.006(2)
C13 0.038(3) 0.033(3) 0.036(3) 0.007(2) 0.018(3) 0.002(2)
N13 0.033(3) 0.039(3) 0.048(3) 0.004(2) 0.014(2) -0.003(2)
C14 0.046(3) 0.044(3) 0.017(2) 0.007(2) 0.007(2) 0.000(3)
N14 0.050(3) 0.051(3) 0.029(2) 0.001(2) 0.018(2) 0.000(3)
C15 0.029(3) 0.052(4) 0.029(3) 0.005(3) 0.003(2) 0.004(3)
N15 0.028(2) 0.062(4) 0.044(3) 0.007(3) 0.002(2) -0.007(3)
C16 0.073(4) 0.073(4) 0.064(4) 0.008(3) 0.018(3) 0.032(3)
N16 0.131(8) 0.175(9) 0.105(7) 0.026(6) 0.030(6) 0.111(7)
C17 0.040(3) 0.049(4) 0.031(3) 0.004(3) 0.001(3) 0.004(3)
N17 0.048(3) 0.085(5) 0.039(3) 0.004(3) -0.002(3) 0.008(3)
C18 0.097(6) 0.065(5) 0.059(4) 0.024(4) -0.005(4) -0.030(4)
N18 0.184(10) 0.119(7) 0.113(7) 0.064(6) -0.009(7) -0.069(7)
C21 0.0278(13) 0.0294(14) 0.0290(13) -0.0011(9) 0.0124(9) 0.0010(9)
N21 0.0298(12) 0.0313(13) 0.0312(12) 0.0000(9) 0.0128(9) 0.0000(9)
C22 0.0341(14) 0.0341(15) 0.0356(14) 0.0010(9) 0.0138(10) -0.0008(9)
N22 0.035(3) 0.034(3) 0.058(3) 0.001(2) 0.016(2) -0.004(2)
C23 0.030(3) 0.038(3) 0.031(3) 0.000(2) 0.012(2) 0.005(2)
N23 0.036(3) 0.035(3) 0.047(3) 0.000(2) 0.020(2) 0.004(2)
C24 0.039(3) 0.038(3) 0.035(3) 0.004(2) 0.019(2) 0.003(2)
N24 0.046(3) 0.050(3) 0.035(3) 0.004(2) 0.017(2) 0.000(2)
C25 0.023(2) 0.045(3) 0.034(3) -0.002(2) 0.011(2) 0.001(2)
N25 0.034(3) 0.056(3) 0.031(3) -0.009(2) 0.006(2) -0.007(2)
C26 0.0489(18) 0.0495(18) 0.0517(18) -0.0008(10) 0.0214(11) 0.0000(10)
N26 0.048(4) 0.065(4) 0.168(8) -0.002(5) 0.055(5) 0.022(3)
C27 0.047(3) 0.081(4) 0.055(3) 0.011(3) 0.031(3) -0.006(3)
N27A 0.077(6) 0.078(6) 0.078(6) 0.008(4) 0.041(4) 0.000(4)
C28 0.032(3) 0.042(3) 0.050(4) 0.004(3) 0.017(3) -0.003(3)
N28 0.039(3) 0.057(3) 0.057(3) 0.004(3) 0.016(3) -0.013(3)
C31 0.028(3) 0.032(3) 0.024(2) -0.006(2) 0.008(2) 0.000(2)
N31 0.032(2) 0.033(2) 0.034(2) -0.001(2) 0.015(2) -0.0002(19)
C32 0.036(3) 0.033(3) 0.030(3) -0.003(2) 0.017(2) 0.004(2)
N32 0.035(3) 0.043(3) 0.041(3) -0.001(2) 0.017(2) 0.007(2)
C33 0.038(3) 0.034(3) 0.030(3) -0.007(2) 0.016(2) -0.006(2)
N33 0.047(3) 0.036(3) 0.040(3) 0.000(2) 0.022(2) -0.002(2)
C34 0.034(3) 0.048(3) 0.028(2) -0.004(2) 0.014(2) 0.000(2)
N34 0.047(3) 0.050(3) 0.037(3) -0.002(2) 0.024(2) -0.002(2)
C35 0.036(3) 0.045(3) 0.032(2) 0.003(2) 0.013(2) -0.002(2)
N35 0.038(3) 0.064(4) 0.037(3) 0.003(3) 0.006(2) 0.014(3)
C36 0.107(7) 0.038(4) 0.095(6) -0.020(4) 0.073(6) -0.010(4)
N36A 0.102(7) 0.052(5) 0.105(7) -0.013(5) 0.054(6) -0.004(5)
C37A 0.077(5) 0.087(5) 0.067(5) -0.039(4) -0.020(4) 0.024(4)
N37A 0.161(9) 0.170(10) 0.110(7) -0.081(7) -0.051(7) 0.054(8)
C38 0.056(4) 0.057(4) 0.032(3) -0.003(3) 0.021(3) 0.005(3)
N38 0.099(5) 0.078(5) 0.056(4) -0.009(3) 0.053(4) 0.007(4)
O41 0.052(3) 0.088(4) 0.028(2) -0.004(2) 0.018(2) 0.015(3)
O43 0.065(3) 0.085(4) 0.083(4) 0.020(3) 0.044(3) -0.008(3)
O45 0.064(3) 0.063(3) 0.063(3) -0.003(3) 0.034(3) 0.013(3)
O51 0.061(3) 0.077(3) 0.034(2) 0.009(2) 0.009(2) 0.001(3)
O53 0.036(2) 0.068(3) 0.039(2) -0.008(2) -0.0044(19) 0.015(2)
O55 0.064(3) 0.058(3) 0.082(4) 0.001(3) 0.029(3) -0.014(3)
O61 0.070(3) 0.074(4) 0.067(3) 0.017(3) 0.039(3) -0.004(3)
O63 0.034(2) 0.068(3) 0.070(3) 0.003(3) 0.009(2) -0.017(2)
O65 0.069(3) 0.040(3) 0.089(4) 0.000(3) 0.022(3) 0.014(2)
O71 0.037(2) 0.066(3) 0.055(3) 0.011(2) 0.010(2) 0.000(2)
O73 0.054(3) 0.064(3) 0.037(2) 0.004(2) 0.024(2) 0.023(2)
O75 0.076(3) 0.032(2) 0.094(4) 0.006(2) 0.040(3) 0.006(2)

loop_
_atom_type_symbol
_atom_type_description
_atom_type_scat_dispersion_real
_atom_type_scat_dispersion_imag
_atom_type_scat_source
C C 0.0033 0.0016 'International Tables Vol C Tables 4.2.6.8 and 6.1.1.4'
H H 0 0 'International Tables Vol C Tables 4.2.6.8 and 6.1.1.4'
N N 0.0061 0.0033 'International Tables Vol C Tables 4.2.6.8 and 6.1.1.4'
O O 0.0106 0.006 'International Tables Vol C Tables 4.2.6.8 and 6.1.1.4'
Fe Fe 0.3463 0.8444 'International Tables Vol C Tables 4.2.6.8 and 6.1.1.4'
W W -0.849 6.8722 'International Tables Vol C Tables 4.2.6.8 and 6.1.1.4'
Co Co 0.3494 0.9721 'International Tables Vol C Tables 4.2.6.8 and 6.1.1.4'

loop_
_geom_angle_atom_site_label_1
_geom_angle_atom_site_label_2
_geom_angle_atom_site_label_3
_geom_angle
_geom_angle_site_symmetry_1
_geom_angle_site_symmetry_3
C18 W1 C14 96.7(3) . .
C18 W1 C15 146.1(3) . .
C14 W1 C15 92.1(2) . .
C18 W1 C12 99.1(3) . .
C14 W1 C12 144.5(2) . .
C15 W1 C12 92.2(2) . .
C18 W1 C13 70.2(3) . .
C14 W1 C13 79.7(2) . .
C15 W1 C13 143.7(2) . .
C12 W1 C13 76.1(2) . .
C18 W1 C16 76.6(4) . .
C14 W1 C16 143.5(3) . .
C15 W1 C16 77.0(3) . .
C12 W1 C16 71.5(3) . .
C13 W1 C16 128.5(3) . .
C18 W1 C11 141.1(3) . .
C14 W1 C11 73.73(19) . .
C15 W1 C11 72.75(19) . .
C12 W1 C11 74.0(2) . .
C13 W1 C11 70.95(19) . .
C16 W1 C11 132.5(3) . .
C18 W1 C17 75.9(3) . .
C14 W1 C17 72.0(2) . .
C15 W1 C17 75.9(2) . .
C12 W1 C17 142.8(2) . .
C13 W1 C17 132.4(2) . .
C16 W1 C17 71.6(3) . .
C11 W1 C17 131.9(2) . .
C27 W2 C26 75.2(3) . .
C27 W2 C24 70.6(2) . .
C26 W2 C24 108.0(2) . .
C27 W2 C25 143.9(2) . .
C26 W2 C25 87.8(2) . .
C24 W2 C25 145.5(2) . .
C27 W2 C22 79.3(3) . .
C26 W2 C22 145.3(2) . .
C24 W2 C22 84.8(2) . .
C25 W2 C22 99.6(2) . .
C27 W2 C21 136.3(2) . .
C26 W2 C21 141.9(2) . .
C24 W2 C21 74.5(2) . .
C25 W2 C21 74.47(19) . .
C22 W2 C21 72.1(2) . .
C27 W2 C23 124.4(3) . .
C26 W2 C23 71.8(2) . .
C24 W2 C23 78.7(2) . .
C25 W2 C23 77.5(2) . .
C22 W2 C23 142.9(2) . .
C21 W2 C23 71.51(19) . .
C27 W2 C28 72.8(3) . .
C26 W2 C28 76.5(2) . .
C24 W2 C28 140.3(2) . .
C25 W2 C28 72.4(2) . .
C22 W2 C28 73.7(2) . .
C21 W2 C28 126.7(2) . .
C23 W2 C28 136.6(2) . .
C36 W3 C37A 77.5(4) . .
C36 W3 C31 135.8(3) . .
C37A W3 C31 139.9(3) . .
C36 W3 C32 80.8(3) . .
C37A W3 C32 145.4(3) . .
C31 W3 C32 72.87(19) . .
C36 W3 C38 72.5(3) . .
C37A W3 C38 74.0(3) . .
C31 W3 C38 129.7(2) . .
C32 W3 C38 74.0(2) . .
C36 W3 C34 144.6(2) . .
C37A W3 C34 87.7(4) . .
C31 W3 C34 73.8(2) . .
C32 W3 C34 94.8(2) . .
C38 W3 C34 72.6(2) . .
C36 W3 C33 70.7(2) . .
C37A W3 C33 109.4(4) . .
C31 W3 C33 73.46(19) . .
C32 W3 C33 88.1(2) . .
C38 W3 C33 141.0(2) . .
C34 W3 C33 144.6(2) . .
C36 W3 C35 121.1(3) . .
C37A W3 C35 70.0(3) . .
C31 W3 C35 72.4(2) . .
C32 W3 C35 144.6(2) . .
C38 W3 C35 136.3(2) . .
C34 W3 C35 82.0(2) . .
C33 W3 C35 75.8(2) . .
N21 Co1 N21 177.1(2) 2_655 .
N21 Co1 N11 87.01(17) 2_655 .
N21 Co1 N11 91.03(17) . .
N21 Co1 N11 91.03(17) 2_655 2_655
N21 Co1 N11 87.01(17) . 2_655
N11 Co1 N11 93.7(2) . 2_655
N21 Co1 N31 89.42(17) 2_655 2_655
N21 Co1 N31 92.63(17) . 2_655
N11 Co1 N31 175.66(17) . 2_655
N11 Co1 N31 88.85(18) 2_655 2_655
N21 Co1 N31 92.63(17) 2_655 .
N21 Co1 N31 89.42(17) . .
N11 Co1 N31 88.85(18) . .
N11 Co1 N31 175.66(17) 2_655 .
N31 Co1 N31 88.9(2) 2_655 .
O63 Co2 N22 91.1(2) . .
O63 Co2 N13 176.0(2) . .
N22 Co2 N13 91.71(19) . .
O63 Co2 N12 88.1(2) . 2_655
N22 Co2 N12 91.4(2) . 2_655
N13 Co2 N12 94.79(19) . 2_655
O63 Co2 O65 84.9(2) . .
N22 Co2 O65 175.4(2) . .
N13 Co2 O65 92.2(2) . .
N12 Co2 O65 90.8(2) 2_655 .
O63 Co2 O61 88.4(2) . .
N22 Co2 O61 90.8(2) . .
N13 Co2 O61 88.7(2) . .
N12 Co2 O61 175.9(2) 2_655 .
O65 Co2 O61 86.8(2) . .
O55 Fe5 O53 88.9(2) . .
O55 Fe5 N35 89.2(2) . .
O53 Fe5 N35 175.71(19) . .
O55 Fe5 N25 92.4(2) . 2_655
O53 Fe5 N25 89.25(18) . 2_655
N35 Fe5 N25 94.66(19) . 2_655
O55 Fe5 N15 177.2(2) . .
O53 Fe5 N15 90.9(2) . .
N35 Fe5 N15 90.8(2) . .
N25 Fe5 N15 90.5(2) 2_655 .
O55 Fe5 O51 84.7(2) . .
O53 Fe5 O51 86.92(18) . .
N35 Fe5 O51 89.1(2) . .
N25 Fe5 O51 175.21(19) 2_655 .
N15 Fe5 O51 92.5(2) . .
O75 Fe3 N32 91.8(2) . .
O75 Fe3 O71 87.5(2) . .
N32 Fe3 O71 179.2(2) . .
O75 Fe3 N23 173.29(19) . .
N32 Fe3 N23 91.46(19) . .
O71 Fe3 N23 89.16(19) . .
O75 Fe3 O73 85.85(19) . .
N32 Fe3 O73 91.49(17) . .
O71 Fe3 O73 87.96(18) . .
N23 Fe3 O73 88.18(18) . .
O75 Fe3 N33 89.0(2) . 2_655
N32 Fe3 N33 90.32(18) . 2_655
O71 Fe3 N33 90.17(19) . 2_655
N23 Fe3 N33 96.90(18) . 2_655
O73 Fe3 N33 174.56(18) . 2_655
N24 Fe4 N14 94.52(19) . .
N24 Fe4 O41 173.73(18) . .
N14 Fe4 O41 91.22(18) . .
N24 Fe4 O43 91.8(2) . .
N14 Fe4 O43 88.9(2) . .
O41 Fe4 O43 85.8(2) . .
N24 Fe4 N34 91.69(19) . .
N14 Fe4 N34 92.20(19) . .
O41 Fe4 N34 90.59(19) . .
O43 Fe4 N34 176.2(2) . .
N24 Fe4 O45 88.4(2) . .
N14 Fe4 O45 174.38(19) . .
O41 Fe4 O45 85.68(18) . .
O43 Fe4 O45 86.2(2) . .
N34 Fe4 O45 92.52(19) . .
N11 C11 W1 177.7(5) . .
C11 N11 Co1 174.8(4) . .
N12 C12 W1 177.3(5) . .
C12 N12 Fe2 174.3(5) . 2_655
C12 N12 Co2 174.3(5) . 2_655
N13 C13 W1 178.5(5) . .
C13 N13 Co2 177.3(5) . .
N14 C14 W1 176.0(5) . .
C14 N14 Fe4 174.7(5) . .
N15 C15 W1 178.4(5) . .
C15 N15 Fe5 174.7(5) . .
N16 C16 W1 177.3(10) . .
N17 C17 W1 177.6(7) . .
N18 C18 W1 179.4(13) . .
N21 C21 W2 178.0(5) . .
C21 N21 Co1 176.4(4) . .
N22 C22 W2 178.9(6) . .
C22 N22 Co2 175.3(5) . .
N23 C23 W2 176.0(5) . .
C23 N23 Fe3 175.6(5) . .
N24 C24 W2 175.2(5) . .
C24 N24 Fe4 175.5(5) . .
N25 C25 W2 176.4(5) . .
C25 N25 Fe5 171.1(5) . 2_655
N26 C26 W2 179.7(8) . .
N27B C27 W2 166.2(10) . .
N27A C27 W2 164.3(10) . .
N27B N27A C27 70(2) . .
N27A N27B C27 81(2) . .
N28 C28 W2 178.1(6) . .
N31 C31 W3 178.4(4) . .
C31 N31 Co1 179.0(5) . .
N32 C32 W3 177.6(5) . .
C32 N32 Fe3 171.2(5) . .
N33 C33 W3 178.6(5) . .
C33 N33 Fe3 174.2(5) . 2_655
N34 C34 W3 176.5(5) . .
C34 N34 Fe4 172.1(5) . .
N35 C35 W3 178.9(5) . .
C35 N35 Fe5 179.4(5) . .
N36A C36 W3 169.5(11) . .
N36B C36 W3 151.3(17) . .
N36B N36A C36 74(3) . .
N36A N36B C36 67(2) . .
N37A C37A W3 179.0(14) . .
N38 C38 W3 179.5(7) . .
C42A O41 Fe4 130.6(7) . .
O41 C42A H42A 109.5 . .
O41 C42A H42B 109.5 . .
H42A C42A H42B 109.5 . .
O41 C42A H42C 109.5 . .
H42A C42A H42C 109.5 . .
H42B C42A H42C 109.5 . .
C44A O43 Fe4 131.3(10) . .
O43 C44A H44A 109.5 . .
O43 C44A H44B 109.5 . .
H44A C44A H44B 109.5 . .
O43 C44A H44C 109.5 . .
H44A C44A H44C 109.5 . .
H44B C44A H44C 109.5 . .
O43 C44A H44D 109.5 . .
H44A C44A H44D 141.1 . .
H44B C44A H44D 56.3 . .
H44C C44A H44D 56.3 . .
O43 C44A H44E 109.5 . .
H44A C44A H44E 56.3 . .
H44B C44A H44E 141.1 . .
H44C C44A H44E 56.3 . .
H44D C44A H44E 109.5 . .
O43 C44A H44F 109.5 . .
H44A C44A H44F 56.3 . .
H44B C44A H44F 56.3 . .
H44C C44A H44F 141.1 . .
H44D C44A H44F 109.5 . .
H44E C44A H44F 109.5 . .
C46A O45 Fe4 131.4(8) . .
O45 C46A H46A 109.5 . .
O45 C46A H46B 109.5 . .
H46A C46A H46B 109.5 . .
O45 C46A H46C 109.5 . .
H46A C46A H46C 109.5 . .
H46B C46A H46C 109.5 . .
C52A O51 Fe5 123.0(11) . .
O51 C52A H52A 109.5 . .
O51 C52A H52B 109.5 . .
H52A C52A H52B 109.5 . .
O51 C52A H52C 109.5 . .
H52A C52A H52C 109.5 . .
H52B C52A H52C 109.5 . .
C54 O53 Fe5 127.2(4) . .
O53 C54 H54A 109.5 . .
O53 C54 H54B 109.5 . .
H54A C54 H54B 109.5 . .
O53 C54 H54C 109.5 . .
H54A C54 H54C 109.5 . .
H54B C54 H54C 109.5 . .
O53 C54 H54D 109.5 . .
H54A C54 H54D 141.1 . .
H54B C54 H54D 56.3 . .
H54C C54 H54D 56.3 . .
O53 C54 H54E 109.5 . .
H54A C54 H54E 56.3 . .
H54B C54 H54E 141.1 . .
H54C C54 H54E 56.3 . .
H54D C54 H54E 109.5 . .
O53 C54 H54F 109.5 . .
H54A C54 H54F 56.3 . .
H54B C54 H54F 56.3 . .
H54C C54 H54F 141.1 . .
H54D C54 H54F 109.5 . .
H54E C54 H54F 109.5 . .
C56A O55 Fe5 119.8(9) . .
O55 C56A H56A 109.5 . .
O55 C56A H56B 109.5 . .
H56A C56A H56B 109.5 . .
O55 C56A H56C 109.5 . .
H56A C56A H56C 109.5 . .
H56B C56A H56C 109.5 . .
C62 O61 Co2 123.0(6) . .
O61 C62 H62A 109.5 . .
O61 C62 H62B 109.5 . .
H62A C62 H62B 109.5 . .
O61 C62 H62C 109.5 . .
H62A C62 H62C 109.5 . .
H62B C62 H62C 109.5 . .
C64 O63 Co2 126.5(5) . .
O63 C64 H64A 109.5 . .
O63 C64 H64B 109.5 . .
H64A C64 H64B 109.5 . .
O63 C64 H64C 109.5 . .
H64A C64 H64C 109.5 . .
H64B C64 H64C 109.5 . .
C66 O65 Co2 125.4(6) . .
O65 C66 H66A 109.5 . .
O65 C66 H66B 109.5 . .
H66A C66 H66B 109.5 . .
O65 C66 H66C 109.5 . .
H66A C66 H66C 109.5 . .
H66B C66 H66C 109.5 . .
C72 O71 Fe3 126.6(5) . .
O71 C72 H72A 109.5 . .
O71 C72 H72B 109.5 . .
H72A C72 H72B 109.5 . .
O71 C72 H72C 109.5 . .
H72A C72 H72C 109.5 . .
H72B C72 H72C 109.5 . .
O71 C72 H72D 109.5 . .
H72A C72 H72D 141.1 . .
H72B C72 H72D 56.3 . .
H72C C72 H72D 56.3 . .
O71 C72 H72E 109.5 . .
H72A C72 H72E 56.3 . .
H72B C72 H72E 141.1 . .
H72C C72 H72E 56.3 . .
H72D C72 H72E 109.5 . .
O71 C72 H72F 109.5 . .
H72A C72 H72F 56.3 . .
H72B C72 H72F 56.3 . .
H72C C72 H72F 141.1 . .
H72D C72 H72F 109.5 . .
H72E C72 H72F 109.5 . .
C74 O73 Fe3 126.8(5) . .
O73 C74 H74A 109.5 . .
O73 C74 H74B 109.5 . .
H74A C74 H74B 109.5 . .
O73 C74 H74C 109.5 . .
H74A C74 H74C 109.5 . .
H74B C74 H74C 109.5 . .
C76A O75 Fe3 138.2(12) . .
O75 C76A H76A 109.5 . .
O75 C76A H76B 109.5 . .
H76A C76A H76B 109.5 . .
O75 C76A H76C 109.5 . .
H76A C76A H76C 109.5 . .
H76B C76A H76C 109.5 . .
O75 C76A H76D 109.5 . .
H76A C76A H76D 141.1 . .
H76B C76A H76D 56.3 . .
H76C C76A H76D 56.3 . .
O75 C76A H76E 109.5 . .
H76A C76A H76E 56.3 . .
H76B C76A H76E 141.1 . .
H76C C76A H76E 56.3 . .
H76D C76A H76E 109.5 . .
O75 C76A H76F 109.5 . .
H76A C76A H76F 56.3 . .
H76B C76A H76F 56.3 . .
H76C C76A H76F 141.1 . .
H76D C76A H76F 109.5 . .
H76E C76A H76F 109.5 . .
O2 C2B C2A 58.9(12) . .
O2 C2A C2B 60.1(12) . .
C2A O2 C2B 61(2) . .
C4B C4A O4A 82(3) . .
C4A C4B O4B 158(6) . .
C4A C4B O4A 53.3(18) . .
O4B C4B O4A 139(5) . .
O6A C6 O6B 61(2) . .
C6 O6A O6B 60.3(11) . .
C6 O6B O6A 58.7(11) . .
C8 O8 C8 143(3) 2_655 .

loop_
_geom_bond_atom_site_label_1
_geom_bond_atom_site_label_2
_geom_bond_distance
_geom_bond_site_symmetry_2
W1 C18 2.124(8) .
W1 C14 2.150(6) .
W1 C15 2.155(6) .
W1 C12 2.155(6) .
W1 C13 2.157(6) .
W1 C16 2.170(8) .
W1 C11 2.170(5) .
W1 C17 2.174(6) .
W2 C27 2.145(6) .
W2 C26 2.147(7) .
W2 C24 2.153(6) .
W2 C25 2.155(6) .
W2 C22 2.158(6) .
W2 C21 2.160(5) .
W2 C23 2.174(6) .
W2 C28 2.181(6) .
W3 C36 2.131(7) .
W3 C37A 2.136(8) .
W3 C31 2.164(5) .
W3 C32 2.164(6) .
W3 C38 2.167(6) .
W3 C34 2.168(6) .
W3 C33 2.170(5) .
W3 C35 2.171(6) .
Co1 N21 2.068(4) 2_655
Co1 N21 2.068(4) .
Co1 N11 2.076(4) .
Co1 N11 2.076(4) 2_655
Co1 N31 2.077(5) 2_655
Co1 N31 2.077(5) .
Co2 O63 2.095(4) .
Co2 N22 2.112(5) .
Co2 N13 2.114(5) .
Co2 N12 2.118(5) 2_655
Co2 O65 2.122(5) .
Co2 O61 2.147(5) .
Fe5 O55 2.111(5) .
Fe5 O53 2.114(4) .
Fe5 N35 2.115(5) .
Fe5 N25 2.120(5) 2_655
Fe5 N15 2.124(5) .
Fe5 O51 2.149(5) .
Fe3 O75 2.117(5) .
Fe3 N32 2.121(5) .
Fe3 O71 2.122(4) .
Fe3 N23 2.128(5) .
Fe3 O73 2.139(4) .
Fe3 N33 2.140(5) 2_655
Fe4 N24 2.108(5) .
Fe4 N14 2.108(5) .
Fe4 O41 2.112(4) .
Fe4 O43 2.124(5) .
Fe4 N34 2.135(5) .
Fe4 O45 2.142(5) .
C11 N11 1.124(6) .
C12 N12 1.151(7) .
N12 Fe2 2.118(5) 2_655
N12 Co2 2.118(5) 2_655
C13 N13 1.135(7) .
C14 N14 1.163(7) .
C15 N15 1.148(8) .
C16 N16 1.145(10) .
C17 N17 1.131(8) .
C18 N18 1.140(10) .
C21 N21 1.131(6) .
C22 N22 1.132(7) .
C23 N23 1.139(7) .
C24 N24 1.154(7) .
C25 N25 1.135(7) .
N25 Fe5 2.120(5) 2_655
C26 N26 1.140(8) .
C27 N27B 1.174(16) .
C27 N27A 1.238(16) .
N27A N27B 0.618(19) .
C28 N28 1.135(8) .
C31 N31 1.125(6) .
C32 N32 1.142(7) .
C33 N33 1.134(7) .
N33 Fe3 2.140(5) 2_655
C34 N34 1.150(7) .
C35 N35 1.131(7) .
C36 N36A 1.188(13) .
C36 N36B 1.23(3) .
N36A N36B 0.81(3) .
C37A N37A 1.137(11) .
C38 N38 1.149(8) .
O41 C42A 1.393(15) .
C42A H42A 0.97 .
C42A H42B 0.97 .
C42A H42C 0.97 .
O43 C44A 1.414(9) .
C44A H44A 0.97 .
C44A H44B 0.97 .
C44A H44C 0.97 .
C44A H44D 0.97 .
C44A H44E 0.97 .
C44A H44F 0.97 .
O45 C46A 1.360(18) .
C46A H46A 0.97 .
C46A H46B 0.97 .
C46A H46C 0.97 .
O51 C52A 1.37(2) .
C52A H52A 0.97 .
C52A H52B 0.97 .
C52A H52C 0.97 .
O53 C54 1.413(9) .
C54 H54A 0.97 .
C54 H54B 0.97 .
C54 H54C 0.97 .
C54 H54D 0.97 .
C54 H54E 0.97 .
C54 H54F 0.97 .
O55 C56A 1.444(19) .
C56A H56A 0.97 .
C56A H56B 0.97 .
C56A H56C 0.97 .
O61 C62 1.423(11) .
C62 H62A 0.97 .
C62 H62B 0.97 .
C62 H62C 0.97 .
O63 C64 1.417(10) .
C64 H64A 0.97 .
C64 H64B 0.97 .
C64 H64C 0.97 .
O65 C66 1.415(13) .
C66 H66A 0.97 .
C66 H66B 0.97 .
C66 H66C 0.97 .
O71 C72 1.434(9) .
C72 H72A 0.97 .
C72 H72B 0.97 .
C72 H72C 0.97 .
C72 H72D 0.97 .
C72 H72E 0.97 .
C72 H72F 0.97 .
O73 C74 1.401(9) .
C74 H74A 0.97 .
C74 H74B 0.97 .
C74 H74C 0.97 .
O75 C76A 1.30(2) .
C76A H76A 0.97 .
C76A H76B 0.97 .
C76A H76C 0.97 .
C76A H76D 0.97 .
C76A H76E 0.97 .
C76A H76F 0.97 .
C1 O1 1.420(10) .
C2B O2 1.417(10) .
C2B C2A 1.43(4) .
C2A O2 1.401(10) .
C3 O3 1.431(10) .
C4A C4B 1.25(4) .
C4A O4A 1.422(9) .
O4A C4B 1.76(5) .
C4B O4B 1.438(10) .
C5A O5 1.437(10) .
C6 O6A 1.409(10) .
C6 O6B 1.431(10) .
O6A O6B 1.44(4) .
O7 C7 1.439(10) .
O8 C8 1.415(9) 2_655
O8 C8 1.415(9) .

loop_
_geom_torsion_atom_site_label_1
_geom_torsion_atom_site_label_2
_geom_torsion_atom_site_label_3
_geom_torsion_atom_site_label_4
_geom_torsion
W3 C36 N36A N36B 171(4)
W3 C36 N36B N36A -176.7(16)
O4A C4A C4B O4B -134(16)
C4A O4A C4B O4B 156(9)
